data_7129178
loop_
_publ_author_name
'Cho, Jihee'
'Shin, Jinwoo'
'Kang, Minjung'
'Verwilst, Peter'
'Lim, Changhyun'
'Yoo, Hanbin'
'Kim, Jeung Gon'
'Zhang, Xingcai'
'Hong, Chang Seop'
'Kim, Jong Seung'
'Kim, Sanghee'

_publ_section_title
;
 Calix[n]triazolium based Turn-On Fluorescent Sensing Ensemble for
 Selective Adenosine Monophosphate (AMP) Detection
;
_journal_name_full 'Chemical Communications'
_journal_paper_doi 10.1039/D1CC04950J
_journal_year 2021
_chemical_formula_moiety 'C16 H24 N12, 4(B F4)'
_chemical_formula_sum 'C16 H24 B4 F16 N12'
_chemical_formula_weight 731.71
_space_group_crystal_system monoclinic
_space_group_IT_number 14
_space_group_name_Hall '-P 2ybc'
_space_group_name_H-M_alt 'P 1 21/c 1'
_atom_sites_solution_hydrogens geom
_atom_sites_solution_primary direct
_atom_sites_solution_secondary difmap
_audit_creation_method SHELXL-2017/1
_audit_update_record
;
2021-01-20 deposited with the CCDC.	2021-10-25 downloaded from the CCDC.
;
_cell_angle_alpha 90
_cell_angle_beta 106.55(3)
_cell_angle_gamma 90
_cell_formula_units_Z 2
_cell_length_a 10.501(2)
_cell_length_b 10.032(2)
_cell_length_c 13.491(3)
_cell_measurement_reflns_used 15747
_cell_measurement_temperature 100(2)
_cell_measurement_theta_max 33.749
_cell_measurement_theta_min 0.401
_cell_volume 1362.3(5)
_computing_cell_refinement 'HKL3000sm (Otwinowski & Minor, 1997)'
_computing_data_collection 'PAL BL2D-SMDC Program (Shin et. al, 2016)'
_computing_data_reduction 'HKL3000sm (Otwinowski & Minor, 1997)'
_computing_molecular_graphics WingX
_computing_publication_material WingX
_computing_structure_refinement 'SHELXL-2017/1 (Sheldrick, 2017)'
_computing_structure_solution 'SHELXT 2018/2 (Sheldrick, 2018)'
_diffrn_ambient_temperature 100(2)
_diffrn_measured_fraction_theta_full 0.903
_diffrn_measured_fraction_theta_max 0.773
_diffrn_measurement_device_type 'Rayonix MX225HS CCD area detector'
_diffrn_measurement_method 'omega scan'
_diffrn_radiation_type synchrotron
_diffrn_radiation_wavelength 0.700
_diffrn_reflns_av_R_equivalents 0.1026
_diffrn_reflns_av_unetI/netI 0.0680
_diffrn_reflns_Laue_measured_fraction_full 0.903
_diffrn_reflns_Laue_measured_fraction_max 0.773
_diffrn_reflns_limit_h_max 16
_diffrn_reflns_limit_h_min -16
_diffrn_reflns_limit_k_max 14
_diffrn_reflns_limit_k_min -14
_diffrn_reflns_limit_l_max 20
_diffrn_reflns_limit_l_min -20
_diffrn_reflns_number 11442
_diffrn_reflns_point_group_measured_fraction_full 0.903
_diffrn_reflns_point_group_measured_fraction_max 0.773
_diffrn_reflns_theta_full 24.835
_diffrn_reflns_theta_max 33.512
_diffrn_reflns_theta_min 2.531
_diffrn_source 'PLSII 2D bending magnet'
_exptl_absorpt_coefficient_mu 0.179
_exptl_absorpt_correction_T_max 1.000
_exptl_absorpt_correction_T_min 0.609
_exptl_absorpt_correction_type empirical
_exptl_absorpt_process_details 'HKL3000sm Scalepack(Otwinowski et.al,2003)'
_exptl_crystal_colour colorless
_exptl_crystal_density_diffrn 1.784
_exptl_crystal_description block
_exptl_crystal_F_000 736
_exptl_crystal_size_max 0.151
_exptl_crystal_size_mid 0.112
_exptl_crystal_size_min 0.049
_refine_diff_density_max 0.741
_refine_diff_density_min -0.654
_refine_diff_density_rms 0.101
_refine_ls_extinction_method 'SHELXL-2017/1 (Sheldrick 2017)'
_refine_ls_goodness_of_fit_ref 1.110
_refine_ls_hydrogen_treatment constr
_refine_ls_matrix_type full
_refine_ls_number_parameters 219
_refine_ls_number_reflns 4329
_refine_ls_number_restraints 0
_refine_ls_restrained_S_all 1.110
_refine_ls_R_factor_all 0.0751
_refine_ls_R_factor_gt 0.0729
_refine_ls_shift/su_max 0.001
_refine_ls_shift/su_mean 0.000
_refine_ls_structure_factor_coef Fsqd
_refine_ls_weighting_details 'w=1/[\s^2^(Fo^2^)+(0.1270P)^2^+0.7188P] where P=(Fo^2^+2Fc^2^)/3'
_refine_ls_weighting_scheme calc
_refine_ls_wR_factor_gt 0.2099
_refine_ls_wR_factor_ref 0.2119
_reflns_Friedel_coverage 0.000
_reflns_number_gt 4101
_reflns_number_total 4329
_reflns_threshold_expression 'I > 2\s(I)'
_cod_data_source_file d1cc04950j2.cif
_cod_data_source_block Calix[4]triazolume_BF4
_cod_original_sg_symbol_H-M 'P 21/c'
_cod_database_code 7129178
_shelx_shelxl_version_number 2017/1
_shelx_space_group_comment
;
The symmetry employed for this shelxl refinement is uniquely defined
by the following loop, which should always be used as a source of
symmetry information in preference to the above space-group names.
They are only intended as comments.
;

loop_
_space_group_symop_operation_xyz
'x, y, z'
'-x, y+1/2, -z+1/2'
'-x, -y, -z'
'x, -y-1/2, z-1/2'

loop_
_atom_site_label
_atom_site_type_symbol
_atom_site_fract_x
_atom_site_fract_y
_atom_site_fract_z
_atom_site_U_iso_or_equiv
_atom_site_adp_type
_atom_site_occupancy
_atom_site_site_symmetry_order
_atom_site_calc_flag
_atom_site_refinement_flags_posn
_atom_site_refinement_flags_adp
_atom_site_refinement_flags_occupancy
_atom_site_disorder_assembly
_atom_site_disorder_group
F1 F 0.41339(11) 0.54702(10) 0.79204(8) 0.0231(2) Uani 1 1 d . . . . .
B1 B 0.46254(16) 0.47090(14) 0.72581(11) 0.0148(3) Uani 1 1 d . . . . .
N1 N 0.21965(12) 0.27891(11) 0.52169(9) 0.0128(2) Uani 1 1 d . . . . .
C1 C 0.31598(13) 0.26261(11) 0.47341(10) 0.0122(2) Uani 1 1 d . . . . .
F2 F 0.42514(10) 0.33782(8) 0.72700(7) 0.0194(2) Uani 1 1 d . . . . .
B2 B 0.91020(17) 1.01828(16) 0.67238(13) 0.0185(3) Uani 1 1 d . . . . .
N2 N 0.15180(12) 0.38996(11) 0.49411(9) 0.0141(2) Uani 1 1 d . . . . .
C2 C 0.30579(13) 0.37216(12) 0.41081(10) 0.0142(2) Uani 1 1 d . . . . .
H2 H 0.356934 0.391764 0.366621 0.017 Uiso 1 1 calc R U . . .
C3 C 0.18092(15) 0.18920(14) 0.59418(11) 0.0179(3) Uani 1 1 d . . . . .
H3A H 0.119555 0.123769 0.556078 0.027 Uiso 1 1 calc R U . . .
H3B H 0.139478 0.239881 0.636831 0.027 Uiso 1 1 calc R U . . .
H3C H 0.258409 0.145345 0.636997 0.027 Uiso 1 1 calc R U . . .
F3 F 0.41714(10) 0.51804(9) 0.62389(7) 0.0208(2) Uani 1 1 d . . . . .
N3 N 0.20574(11) 0.44551(10) 0.42696(9) 0.0131(2) Uani 1 1 d . . . . .
N4 N 0.28286(12) 0.73701(11) 0.53195(9) 0.0142(2) Uani 1 1 d . . . . .
F4 F 0.60278(9) 0.48004(9) 0.75631(7) 0.0175(2) Uani 1 1 d . . . . .
C4 C 0.16457(14) 0.58129(12) 0.38786(11) 0.0162(3) Uani 1 1 d . . . . .
H4A H 0.082262 0.605015 0.402576 0.019 Uiso 1 1 calc R U . . .
H4AB H 0.149682 0.584098 0.313554 0.019 Uiso 1 1 calc R U . . .
F5 F 0.87495(14) 0.94621(18) 0.74754(13) 0.0504(5) Uani 1 1 d . . . . .
N5 N 0.39215(12) 0.80748(11) 0.56446(9) 0.0145(2) Uani 1 1 d . . . . .
C5 C 0.27115(13) 0.67779(12) 0.43924(10) 0.0127(2) Uani 1 1 d . . . . .
F6 F 0.80706(11) 1.01964(10) 0.58100(8) 0.0253(2) Uani 1 1 d . . . . .
N6 N 0.45160(12) 0.79378(10) 0.49095(9) 0.0127(2) Uani 1 1 d . . . . .
C6 C 0.38111(14) 0.71736(12) 0.41170(10) 0.0139(2) Uani 1 1 d . . . . .
H6 H 0.402721 0.696204 0.351345 0.017 Uiso 1 1 calc R U . . .
F7 F 0.93865(14) 1.14949(14) 0.70555(12) 0.0428(4) Uani 1 1 d . . . . .
C7 C 0.19239(16) 0.73027(17) 0.59725(13) 0.0226(3) Uani 1 1 d . . . . .
H7A H 0.107428 0.766126 0.560112 0.034 Uiso 1 1 calc R U . . .
H7B H 0.228590 0.781194 0.659129 0.034 Uiso 1 1 calc R U . . .
H7C H 0.182051 0.639103 0.615146 0.034 Uiso 1 1 calc R U . . .
C8 C 0.58571(13) 0.84926(12) 0.50751(11) 0.0147(2) Uani 1 1 d . . . . .
H8A H 0.606437 0.909046 0.566458 0.018 Uiso 1 1 calc R U . . .
H8AB H 0.589919 0.899532 0.447112 0.018 Uiso 1 1 calc R U . . .
F8 F 1.02252(11) 0.96170(11) 0.65303(9) 0.0278(3) Uani 1 1 d . . . . .

loop_
_atom_site_aniso_label
_atom_site_aniso_U_11
_atom_site_aniso_U_22
_atom_site_aniso_U_33
_atom_site_aniso_U_23
_atom_site_aniso_U_13
_atom_site_aniso_U_12
F1 0.0339(5) 0.0165(4) 0.0266(5) -0.0071(3) 0.0208(4) -0.0007(3)
B1 0.0247(7) 0.0086(5) 0.0154(5) -0.0012(4) 0.0127(5) -0.0014(4)
N1 0.0186(5) 0.0066(4) 0.0173(5) 0.0013(3) 0.0118(4) -0.0003(3)
C1 0.0185(6) 0.0052(4) 0.0171(5) -0.0003(4) 0.0118(5) -0.0017(4)
F2 0.0272(5) 0.0094(4) 0.0239(4) -0.0004(3) 0.0110(4) -0.0041(3)
B2 0.0203(7) 0.0159(6) 0.0233(7) 0.0047(5) 0.0125(6) 0.0018(5)
N2 0.0189(5) 0.0075(4) 0.0194(5) 0.0022(3) 0.0114(4) 0.0005(3)
C2 0.0220(6) 0.0072(5) 0.0175(5) 0.0014(4) 0.0126(5) -0.0004(4)
C3 0.0270(7) 0.0111(5) 0.0224(6) 0.0053(4) 0.0179(5) -0.0001(4)
F3 0.0293(5) 0.0171(4) 0.0177(4) 0.0027(3) 0.0093(4) 0.0020(3)
N3 0.0189(5) 0.0057(4) 0.0173(5) 0.0015(3) 0.0097(4) -0.0011(3)
N4 0.0191(5) 0.0093(4) 0.0184(5) -0.0011(3) 0.0120(4) 0.0004(3)
F4 0.0235(4) 0.0144(4) 0.0180(4) 0.0011(3) 0.0115(3) -0.0033(3)
C4 0.0205(6) 0.0065(5) 0.0215(6) 0.0030(4) 0.0058(5) -0.0005(4)
F5 0.0359(7) 0.0720(10) 0.0555(8) 0.0465(8) 0.0330(7) 0.0224(6)
N5 0.0192(5) 0.0099(4) 0.0189(5) -0.0025(4) 0.0125(4) 0.0006(3)
C5 0.0195(6) 0.0047(4) 0.0165(5) 0.0008(4) 0.0092(5) 0.0003(4)
F6 0.0268(5) 0.0193(5) 0.0283(5) -0.0008(3) 0.0053(4) 0.0010(3)
N6 0.0193(5) 0.0054(4) 0.0182(5) -0.0011(3) 0.0129(4) 0.0008(3)
C6 0.0234(6) 0.0056(5) 0.0169(5) -0.0012(4) 0.0127(5) -0.0004(4)
F7 0.0389(7) 0.0335(6) 0.0547(8) -0.0250(6) 0.0111(6) -0.0061(5)
C7 0.0237(7) 0.0238(7) 0.0280(7) -0.0034(5) 0.0197(6) 0.0004(5)
C8 0.0190(6) 0.0053(4) 0.0245(6) -0.0006(4) 0.0137(5) -0.0007(4)
F8 0.0282(5) 0.0297(5) 0.0330(5) 0.0123(4) 0.0209(5) 0.0114(4)

loop_
_atom_type_symbol
_atom_type_description
_atom_type_scat_dispersion_real
_atom_type_scat_dispersion_imag
_atom_type_scat_source
C C 0.0033 0.0016 'International Tables Vol C Tables 4.2.6.8 and 6.1.1.4'
H H 0.0000 0.0000 'International Tables Vol C Tables 4.2.6.8 and 6.1.1.4'
B B 0.0014 0.0007 'International Tables Vol C Tables 4.2.6.8 and 6.1.1.4'
N N 0.0064 0.0033 'International Tables Vol C Tables 4.2.6.8 and 6.1.1.4'
F F 0.0174 0.0103 'International Tables Vol C Tables 4.2.6.8 and 6.1.1.4'

loop_
_geom_angle_atom_site_label_1
_geom_angle_atom_site_label_2
_geom_angle_atom_site_label_3
_geom_angle
_geom_angle_site_symmetry_1
_geom_angle_site_symmetry_3
_geom_angle_publ_flag
F1 B1 F2 111.32(11) . . ?
F1 B1 F3 111.23(12) . . ?
F2 B1 F3 108.43(12) . . ?
F1 B1 F4 109.01(12) . . ?
F2 B1 F4 109.41(12) . . ?
F3 B1 F4 107.35(11) . . ?
N2 N1 C1 112.48(10) . . ?
N2 N1 C3 118.43(11) . . ?
C1 N1 C3 129.04(11) . . ?
N1 C1 C2 105.09(11) . . ?
N1 C1 C8 125.35(11) . 3_666 ?
C2 C1 C8 129.47(11) . 3_666 ?
F5 B2 F6 110.66(14) . . ?
F5 B2 F7 109.67(16) . . ?
F6 B2 F7 108.47(13) . . ?
F5 B2 F8 109.98(13) . . ?
F6 B2 F8 108.89(13) . . ?
F7 B2 F8 109.14(14) . . ?
N1 N2 N3 104.33(10) . . ?
N3 C2 C1 105.37(10) . . ?
N2 N3 C2 112.72(10) . . ?
N2 N3 C4 119.60(11) . . ?
C2 N3 C4 127.28(11) . . ?
N5 N4 C5 112.61(11) . . ?
N5 N4 C7 118.53(12) . . ?
C5 N4 C7 128.86(12) . . ?
N3 C4 C5 109.10(11) . . ?
N4 N5 N6 104.38(11) . . ?
N4 C5 C6 105.13(11) . . ?
N4 C5 C4 124.78(11) . . ?
C6 C5 C4 129.87(12) . . ?
N5 N6 C6 112.54(11) . . ?
N5 N6 C8 118.91(11) . . ?
C6 N6 C8 128.27(11) . . ?
N6 C6 C5 105.31(11) . . ?
N6 C8 C1 109.03(10) . 3_666 ?

loop_
_geom_bond_atom_site_label_1
_geom_bond_atom_site_label_2
_geom_bond_distance
_geom_bond_site_symmetry_2
_geom_bond_publ_flag
F1 B1 1.3823(16) . ?
B1 F2 1.3931(16) . ?
B1 F3 1.4029(18) . ?
B1 F4 1.4146(19) . ?
N1 N2 1.3177(15) . ?
N1 C1 1.3601(15) . ?
N1 C3 1.4690(16) . ?
C1 C2 1.3716(17) . ?
C1 C8 1.4967(18) 3_666 ?
B2 F5 1.3792(18) . ?
B2 F6 1.390(2) . ?
B2 F7 1.395(2) . ?
B2 F8 1.3989(18) . ?
N2 N3 1.3208(14) . ?
C2 N3 1.3502(16) . ?
N3 C4 1.4800(17) . ?
N4 N5 1.3124(17) . ?
N4 C5 1.3584(16) . ?
N4 C7 1.4697(18) . ?
C4 C5 1.4927(19) . ?
N5 N6 1.3209(14) . ?
C5 C6 1.3687(18) . ?
N6 C6 1.3520(18) . ?
N6 C8 1.4709(17) . ?
